data_4024010
loop_
_publ_author_name
'C\'edric Boudou'
'Matthieu Berg\`es'
'Charl\`ene Sagnes'
'Jana Sopkov\'a-de Oliveira Santos'
'St\'ephane Perrio'
'Patrick Metzner'

_publ_contact_author_address
;     Laboratoire de Chimie Mol\'eculaire et Thioorganique, UMR CNRS 6507 
      Ecole Nationale Sup\'erieure d'Ing\'enieur de Caen - ENSICAEN 
      Universit\'e de Caen 
      6 boulevard du Mar\'echal Juin 
      14050 Caen
      France
;
_publ_contact_author_email stephane.perrio@ensicaen.fr
_publ_contact_author_fax '332 31 45 28 77'
_publ_contact_author_name 'Perrio, St\'ephane'
_publ_contact_author_phone '332 31 45 28 84'
_publ_section_title
;
 trans-(\+-)-2-tert-Butyl-3-phenyloxaziridine: A Unique Reagent
 for the Oxidation of Thiolates into Sulfenates
;
_journal_name_full 'Journal of Organic Chemistry'
_journal_page_first 5403
_journal_page_last 5406
_journal_paper_doi 10.1021/jo070700n
_journal_volume 72
_journal_year 2007
_chemical_absolute_configuration ad
_chemical_compound_source synthetised
_chemical_formula_moiety 'C18 H22 N O2 P'
_chemical_formula_sum 'C18 H22 N O2 P'
_chemical_formula_weight 315.34
_chemical_melting_point 380.15
_chemical_name_systematic
;
 (+-)-trans-3-t-Butyl-3-methyl-2-(diphenylphosphinoyl)oxaziridine
;
_space_group_IT_number 33
_symmetry_cell_setting orthorhombic
_symmetry_space_group_name_Hall 'P 2c -2n'
_symmetry_space_group_name_H-M 'P n a 21'
_atom_sites_solution_hydrogens geom
_atom_sites_solution_primary direct
_atom_sites_solution_secondary difmap
_audit_creation_method SHELXL-97
_cell_angle_alpha 90.00
_cell_angle_beta 90.00
_cell_angle_gamma 90.00
_cell_formula_units_Z 4
_cell_length_a 12.6281(7)
_cell_length_b 15.8244(14)
_cell_length_c 8.7576(7)
_cell_measurement_reflns_used 25
_cell_measurement_temperature 293(2)
_cell_measurement_theta_max 25
_cell_measurement_theta_min 18
_cell_volume 1750.0(2)
_computing_cell_refinement CAD4/PC
_computing_data_collection CAD4/PC
_computing_data_reduction 'JANA98 (Pet\<r\'i\<cek & Du\<sek, 1998 )'
_computing_molecular_graphics 'ORTEP-3 (Farrugia, 1997)'
_computing_publication_material 'SHELXL-97 (Sheldrick, 1997)'
_computing_structure_refinement 'SHELXL-97 (Sheldrick, 1997)'
_computing_structure_solution 'SHELXS-97 (Sheldrick, 1990)'
_diffrn_ambient_temperature 293(2)
_diffrn_measured_fraction_theta_full 1.000
_diffrn_measured_fraction_theta_max 1.000
_diffrn_measurement_device_type 'Enraf-Nonius CAD4'
_diffrn_measurement_method \q/2\q
_diffrn_radiation_monochromator graphite
_diffrn_radiation_source 'fine-focus sealed tube'
_diffrn_radiation_type MoK\a
_diffrn_radiation_wavelength 0.71073
_diffrn_reflns_av_R_equivalents 0.0000
_diffrn_reflns_av_sigmaI/netI 0.0264
_diffrn_reflns_limit_h_max 17
_diffrn_reflns_limit_h_min 0
_diffrn_reflns_limit_k_max 22
_diffrn_reflns_limit_k_min 0
_diffrn_reflns_limit_l_max 12
_diffrn_reflns_limit_l_min -12
_diffrn_reflns_number 5092
_diffrn_reflns_theta_full 29.97
_diffrn_reflns_theta_max 29.97
_diffrn_reflns_theta_min 2.06
_diffrn_standards_decay_% 7.7
_diffrn_standards_interval_time 60
_diffrn_standards_number 3
_exptl_absorpt_coefficient_mu 0.163
_exptl_absorpt_correction_type none
_exptl_crystal_colour 'translucent dark white'
_exptl_crystal_density_diffrn 1.197
_exptl_crystal_density_method 'not measured'
_exptl_crystal_description prism
_exptl_crystal_F_000 672
_exptl_crystal_size_max 0.60
_exptl_crystal_size_mid 0.44
_exptl_crystal_size_min 0.36
_refine_diff_density_max 0.332
_refine_diff_density_min -0.217
_refine_diff_density_rms 0.034
_refine_ls_abs_structure_details 'Flack (1983), 2390 Friedel pairs'
_refine_ls_abs_structure_Flack 0.00(10)
_refine_ls_extinction_method none
_refine_ls_goodness_of_fit_ref 1.024
_refine_ls_hydrogen_treatment constr
_refine_ls_matrix_type full
_refine_ls_number_parameters 203
_refine_ls_number_reflns 5092
_refine_ls_number_restraints 1
_refine_ls_restrained_S_all 1.024
_refine_ls_R_factor_all 0.0883
_refine_ls_R_factor_gt 0.0470
_refine_ls_shift/su_max 0.003
_refine_ls_shift/su_mean 0.000
_refine_ls_structure_factor_coef Fsqd
_refine_ls_weighting_details 'calc w=1/[\s^2^(Fo^2^)+(0.0670P)^2^+0.1742P] where P=(Fo^2^+2Fc^2^)/3'
_refine_ls_weighting_scheme calc
_refine_ls_wR_factor_gt 0.1135
_refine_ls_wR_factor_ref 0.1311
_reflns_number_gt 3507
_reflns_number_total 5092
_reflns_threshold_expression >2sigma(I)
_cod_data_source_file jo070700nsi20070405_120702.cif
_cod_data_source_block 1
_cod_depositor_comments
;
The following automatic conversions were performed:
'_symmetry_cell_setting' value 'Orthorhombic' changed to 'orthorhombic'
according to '/home/saulius/struct/CIF-dictionaries/cif_core.dic'
dictionary named 'cif_core.dic' version 2.4.1 from
2010-06-29.

'_exptl_absorpt_correction_type' value 'None' changed to
'none' according to '/home/saulius/struct/CIF-dictionaries/cif_core.dic'
dictionary named 'cif_core.dic' version 2.4.1 from 2010-06-29.

Automatic conversion script
Id: cif_fix_enum 1527 2010-12-29 10:47:43Z saulius 

The following automatic conversions were performed:

'_chemical_melting_point' value '107\%' was changed to '380.15' - it
was converted from degrees Celsius(C) to Kelvins(K).

Automatic conversion script
Id: cif_fix_values 1646 2011-03-28 12:23:43Z adriana 
;
_cod_database_code 4024010

loop_
_symmetry_equiv_pos_as_xyz
'x, y, z'
'-x, -y, z+1/2'
'x+1/2, -y+1/2, z'
'-x+1/2, y+1/2, z+1/2'

loop_
_atom_site_label
_atom_site_type_symbol
_atom_site_fract_x
_atom_site_fract_y
_atom_site_fract_z
_atom_site_U_iso_or_equiv
_atom_site_adp_type
_atom_site_occupancy
_atom_site_symmetry_multiplicity
_atom_site_calc_flag
_atom_site_refinement_flags
_atom_site_disorder_assembly
_atom_site_disorder_group
P1 P 0.73097(4) 0.97468(4) 0.75149(7) 0.05059(15) Uani 1 1 d . . .
O1 O 0.82115(14) 0.96758(14) 0.8578(2) 0.0728(5) Uani 1 1 d . . .
N1 N 0.64435(14) 1.05713(11) 0.7592(3) 0.0524(4) Uani 1 1 d . . .
C2 C 0.6609(2) 1.13810(17) 0.8308(3) 0.0635(7) Uani 1 1 d . . .
C4 C 0.5962(2) 1.20998(16) 0.7606(4) 0.0703(7) Uani 1 1 d . . .
C5 C 0.4894(3) 1.1796(2) 0.7023(5) 0.0890(10) Uani 1 1 d . . .
H5A H 0.4472 1.1606 0.7867 0.134 Uiso 1 1 calc R . .
H5B H 0.4998 1.1338 0.6320 0.134 Uiso 1 1 calc R . .
H5C H 0.4539 1.2252 0.6513 0.134 Uiso 1 1 calc R . .
C6 C 0.6599(3) 1.2447(3) 0.6254(4) 0.0933(11) Uani 1 1 d . . .
H6A H 0.6694 1.2009 0.5507 0.140 Uiso 1 1 calc R . .
H6B H 0.7279 1.2637 0.6606 0.140 Uiso 1 1 calc R . .
H6C H 0.6224 1.2911 0.5802 0.140 Uiso 1 1 calc R . .
C7 C 0.5790(4) 1.2803(2) 0.8774(5) 0.1268(18) Uani 1 1 d . . .
H7A H 0.5408 1.3259 0.8307 0.190 Uiso 1 1 calc R . .
H7B H 0.6464 1.3005 0.9128 0.190 Uiso 1 1 calc R . .
H7C H 0.5392 1.2587 0.9623 0.190 Uiso 1 1 calc R . .
C8 C 0.77101(17) 0.98759(15) 0.5553(2) 0.0464(5) Uani 1 1 d . . .
C9 C 0.87750(17) 1.00199(15) 0.5252(3) 0.0534(5) Uani 1 1 d . . .
H9 H 0.9253 1.0065 0.6057 0.064 Uiso 1 1 calc R . .
C10 C 0.91289(19) 1.00960(17) 0.3768(3) 0.0615(6) Uani 1 1 d . . .
H10 H 0.9841 1.0200 0.3573 0.074 Uiso 1 1 calc R . .
C11 C 0.8427(2) 1.00182(15) 0.2579(3) 0.0592(5) Uani 1 1 d . . .
H11 H 0.8670 1.0054 0.1578 0.071 Uiso 1 1 calc R . .
C12 C 0.7372(2) 0.98880(19) 0.2856(3) 0.0629(7) Uani 1 1 d . . .
H12 H 0.6899 0.9847 0.2044 0.076 Uiso 1 1 calc R . .
C13 C 0.70045(19) 0.98165(17) 0.4348(3) 0.0576(6) Uani 1 1 d . . .
H13 H 0.6288 0.9729 0.4535 0.069 Uiso 1 1 calc R . .
C14 C 0.64271(16) 0.88621(14) 0.7642(3) 0.0486(4) Uani 1 1 d . . .
C15 C 0.53461(17) 0.89161(15) 0.7395(3) 0.0582(5) Uani 1 1 d . . .
H15 H 0.5038 0.9434 0.7160 0.070 Uiso 1 1 calc R . .
C16 C 0.6865(2) 0.80864(19) 0.7991(3) 0.0686(7) Uani 1 1 d . . .
H16 H 0.7590 0.8046 0.8164 0.082 Uiso 1 1 calc R . .
C17 C 0.6248(3) 0.73747(19) 0.8085(4) 0.0803(9) Uani 1 1 d . . .
H17 H 0.6555 0.6857 0.8322 0.096 Uiso 1 1 calc R . .
C18 C 0.5179(3) 0.74283(19) 0.7831(4) 0.0766(8) Uani 1 1 d . . .
H18 H 0.4760 0.6946 0.7881 0.092 Uiso 1 1 calc R . .
C19 C 0.47286(19) 0.81995(17) 0.7501(4) 0.0708(6) Uani 1 1 d . . .
H19 H 0.4001 0.8238 0.7348 0.085 Uiso 1 1 calc R . .
C3 C 0.7669(3) 1.1592(3) 0.8974(5) 0.1055(13) Uani 1 1 d . . .
H3A H 0.7619 1.2109 0.9542 0.158 Uiso 1 1 calc R . .
H3B H 0.8176 1.1657 0.8166 0.158 Uiso 1 1 calc R . .
H3C H 0.7891 1.1144 0.9640 0.158 Uiso 1 1 calc R . .
O2 O 0.60295(17) 1.07708(12) 0.91683(19) 0.0731(6) Uani 1 1 d . . .

loop_
_atom_site_aniso_label
_atom_site_aniso_U_11
_atom_site_aniso_U_22
_atom_site_aniso_U_33
_atom_site_aniso_U_23
_atom_site_aniso_U_13
_atom_site_aniso_U_12
P1 0.0399(2) 0.0728(3) 0.0392(2) 0.0021(3) -0.0036(3) -0.0032(2)
O1 0.0528(10) 0.1141(16) 0.0516(10) 0.0102(10) -0.0162(8) -0.0070(10)
N1 0.0527(9) 0.0615(10) 0.0428(8) -0.0064(11) 0.0074(10) -0.0070(8)
C2 0.0816(17) 0.0644(15) 0.0444(11) -0.0045(11) 0.0062(12) -0.0195(13)
C4 0.0945(18) 0.0596(14) 0.0569(13) -0.0003(15) 0.0126(18) -0.0118(12)
C5 0.078(2) 0.0748(19) 0.115(3) 0.0098(17) 0.0094(18) 0.0059(15)
C6 0.094(2) 0.115(3) 0.071(2) 0.0233(18) 0.0080(17) -0.016(2)
C7 0.228(6) 0.064(2) 0.088(3) -0.0065(18) 0.021(3) 0.004(3)
C8 0.0410(10) 0.0581(12) 0.0402(10) 0.0024(9) 0.0034(8) 0.0004(9)
C9 0.0395(10) 0.0688(14) 0.0518(12) 0.0051(11) 0.0000(10) 0.0014(10)
C10 0.0452(12) 0.0707(15) 0.0685(15) 0.0097(13) 0.0156(11) 0.0000(11)
C11 0.0646(13) 0.0651(13) 0.0479(11) 0.0078(14) 0.0160(14) 0.0079(10)
C12 0.0580(13) 0.0882(19) 0.0425(14) 0.0033(10) -0.0038(10) 0.0018(12)
C13 0.0417(10) 0.0845(17) 0.0466(11) -0.0008(11) 0.0005(9) -0.0016(12)
C14 0.0458(9) 0.0616(12) 0.0384(9) 0.0022(11) 0.0033(10) 0.0035(8)
C15 0.0483(11) 0.0629(13) 0.0635(14) 0.0064(14) -0.0015(13) 0.0000(9)
C16 0.0584(14) 0.0760(17) 0.0713(18) 0.0102(12) 0.0026(12) 0.0112(13)
C17 0.098(2) 0.0588(16) 0.085(2) 0.0080(13) 0.0051(16) 0.0045(16)
C18 0.0895(19) 0.0671(17) 0.073(2) -0.0006(14) 0.0045(15) -0.0187(15)
C19 0.0563(12) 0.0795(17) 0.0767(16) 0.0049(18) -0.0064(17) -0.0129(11)
C3 0.122(3) 0.097(3) 0.097(3) 0.002(2) -0.042(2) -0.043(2)
O2 0.1048(15) 0.0663(12) 0.0481(9) -0.0020(8) 0.0303(10) -0.0087(10)

loop_
_atom_type_symbol
_atom_type_description
_atom_type_scat_dispersion_real
_atom_type_scat_dispersion_imag
_atom_type_scat_source
C C 0.0033 0.0016 'International Tables Vol C Tables 4.2.6.8 and 6.1.1.4'
H H 0.0000 0.0000 'International Tables Vol C Tables 4.2.6.8 and 6.1.1.4'
N N 0.0061 0.0033 'International Tables Vol C Tables 4.2.6.8 and 6.1.1.4'
O O 0.0106 0.0060 'International Tables Vol C Tables 4.2.6.8 and 6.1.1.4'
P P 0.1023 0.0942 'International Tables Vol C Tables 4.2.6.8 and 6.1.1.4'

loop_
_geom_angle_atom_site_label_1
_geom_angle_atom_site_label_2
_geom_angle_atom_site_label_3
_geom_angle
_geom_angle_site_symmetry_1
_geom_angle_site_symmetry_3
_geom_angle_publ_flag
O1 P1 N1 121.92(11) . . ?
O1 P1 C14 112.41(11) . . ?
N1 P1 C14 101.33(9) . . ?
O1 P1 C8 113.18(11) . . ?
N1 P1 C8 97.54(10) . . ?
C14 P1 C8 108.78(11) . . ?
C2 N1 O2 57.76(14) . . ?
C2 N1 P1 127.23(18) . . ?
O2 N1 P1 114.77(16) . . ?
O2 C2 N1 63.50(15) . . ?
O2 C2 C3 113.8(3) . . ?
N1 C2 C3 119.8(3) . . ?
O2 C2 C4 116.2(2) . . ?
N1 C2 C4 114.1(2) . . ?
C3 C2 C4 117.9(3) . . ?
C5 C4 C7 109.3(3) . . ?
C5 C4 C2 111.9(2) . . ?
C7 C4 C2 110.4(3) . . ?
C5 C4 C6 108.6(3) . . ?
C7 C4 C6 109.3(3) . . ?
C2 C4 C6 107.2(3) . . ?
C4 C5 H5A 109.5 . . ?
C4 C5 H5B 109.5 . . ?
H5A C5 H5B 109.5 . . ?
C4 C5 H5C 109.5 . . ?
H5A C5 H5C 109.5 . . ?
H5B C5 H5C 109.5 . . ?
C4 C6 H6A 109.5 . . ?
C4 C6 H6B 109.5 . . ?
H6A C6 H6B 109.5 . . ?
C4 C6 H6C 109.5 . . ?
H6A C6 H6C 109.5 . . ?
H6B C6 H6C 109.5 . . ?
C4 C7 H7A 109.5 . . ?
C4 C7 H7B 109.5 . . ?
H7A C7 H7B 109.5 . . ?
C4 C7 H7C 109.5 . . ?
H7A C7 H7C 109.5 . . ?
H7B C7 H7C 109.5 . . ?
C13 C8 C9 119.3(2) . . ?
C13 C8 P1 122.59(17) . . ?
C9 C8 P1 118.10(17) . . ?
C10 C9 C8 120.4(2) . . ?
C10 C9 H9 119.8 . . ?
C8 C9 H9 119.8 . . ?
C11 C10 C9 119.9(2) . . ?
C11 C10 H10 120.1 . . ?
C9 C10 H10 120.1 . . ?
C12 C11 C10 120.5(2) . . ?
C12 C11 H11 119.8 . . ?
C10 C11 H11 119.8 . . ?
C11 C12 C13 120.2(2) . . ?
C11 C12 H12 119.9 . . ?
C13 C12 H12 119.9 . . ?
C8 C13 C12 119.8(2) . . ?
C8 C13 H13 120.1 . . ?
C12 C13 H13 120.1 . . ?
C16 C14 C15 119.0(2) . . ?
C16 C14 P1 117.33(18) . . ?
C15 C14 P1 123.71(17) . . ?
C19 C15 C14 119.7(2) . . ?
C19 C15 H15 120.1 . . ?
C14 C15 H15 120.1 . . ?
C17 C16 C14 121.1(3) . . ?
C17 C16 H16 119.5 . . ?
C14 C16 H16 119.5 . . ?
C18 C17 C16 119.9(3) . . ?
C18 C17 H17 120.1 . . ?
C16 C17 H17 120.1 . . ?
C17 C18 C19 119.7(3) . . ?
C17 C18 H18 120.1 . . ?
C19 C18 H18 120.1 . . ?
C18 C19 C15 120.6(2) . . ?
C18 C19 H19 119.7 . . ?
C15 C19 H19 119.7 . . ?
C2 C3 H3A 109.5 . . ?
C2 C3 H3B 109.5 . . ?
H3A C3 H3B 109.5 . . ?
C2 C3 H3C 109.5 . . ?
H3A C3 H3C 109.5 . . ?
H3B C3 H3C 109.5 . . ?
C2 O2 N1 58.74(14) . . ?

loop_
_geom_bond_atom_site_label_1
_geom_bond_atom_site_label_2
_geom_bond_distance
_geom_bond_site_symmetry_2
_geom_bond_publ_flag
P1 O1 1.4752(17) . ?
P1 N1 1.7039(19) . ?
P1 C14 1.793(2) . ?
P1 C8 1.802(2) . ?
N1 C2 1.442(3) . ?
N1 O2 1.509(3) . ?
C2 O2 1.426(3) . ?
C2 C3 1.498(4) . ?
C2 C4 1.529(4) . ?
C4 C5 1.519(5) . ?
C4 C7 1.527(5) . ?
C4 C6 1.534(4) . ?
C5 H5A 0.9600 . ?
C5 H5B 0.9600 . ?
C5 H5C 0.9600 . ?
C6 H6A 0.9600 . ?
C6 H6B 0.9600 . ?
C6 H6C 0.9600 . ?
C7 H7A 0.9600 . ?
C7 H7B 0.9600 . ?
C7 H7C 0.9600 . ?
C8 C13 1.385(3) . ?
C8 C9 1.389(3) . ?
C9 C10 1.380(4) . ?
C9 H9 0.9300 . ?
C10 C11 1.373(4) . ?
C10 H10 0.9300 . ?
C11 C12 1.371(4) . ?
C11 H11 0.9300 . ?
C12 C13 1.391(3) . ?
C12 H12 0.9300 . ?
C13 H13 0.9300 . ?
C14 C16 1.380(4) . ?
C14 C15 1.385(3) . ?
C15 C19 1.379(3) . ?
C15 H15 0.9300 . ?
C16 C17 1.372(4) . ?
C16 H16 0.9300 . ?
C17 C18 1.371(5) . ?
C17 H17 0.9300 . ?
C18 C19 1.377(4) . ?
C18 H18 0.9300 . ?
C19 H19 0.9300 . ?
C3 H3A 0.9600 . ?
C3 H3B 0.9600 . ?
C3 H3C 0.9600 . ?
